data_2312586
loop_
_publ_author_name
'Atencio, Reinaldo'
'Linares, Marciel M.'
'Gonz&#xe1;lez, Teresa'
'Brice&#xf1;o, Alexander'

_publ_section_title
;
 Multivalent hydrogen-bonded architectures directed by
 self-complementarity between [Cu(2,2'-biimidazole)] and malonate building
 blocks.
;
_journal_coeditor_code OJ3021
_journal_issue 9
_journal_name_full 'Acta crystallographica. Section C, Structural chemistry'
_journal_paper_doi 10.1107/S2053229624007897
_journal_volume 80
_journal_year 2024
_chemical_formula_iupac '[Cu (C6 H6 N4)2] [Cu (C3 H2 O4) (C3 H3 O4) (C6 H6 N4)2], 13H2 O'
_chemical_formula_moiety 'C12 H12 Cu1 N8 2+, (C18 H17 Cu1 N8 O8 -)2, 13(H2 O)'
_chemical_formula_sum 'C48 H72 Cu3 N24 O29'
_chemical_formula_weight 1639.91
_chemical_name_systematic
;Bis(2,2'-biimidazole-\k^2^<i>N</i>,<i>N</i>')copper(II)
bis[bis(2,2'-biimidazole-\k^2^<i>N</i>,<i>N</i>')(2-carboxyacetato-\k<i>O</i>^2^)(malonato-\k<i>O</i>)copper(II)] 13-hydrate
;
_space_group_crystal_system monoclinic
_space_group_IT_number 14
_space_group_name_Hall '-P 2ybc'
_space_group_name_H-M_alt 'P 1 21/c 1'
_atom_sites_solution_hydrogens geom
_atom_sites_solution_primary dual
_audit_creation_method
;
Olex2 1.5
(compiled 2024.02.16 svn.r378c4104 for OlexSys, GUI svn.r6928)
;
_cell_angle_alpha 90
_cell_angle_beta 96.802(2)
_cell_angle_gamma 90
_cell_formula_units_Z 2
_cell_length_a 7.7912(6)
_cell_length_b 12.5972(10)
_cell_length_c 32.481(3)
_cell_measurement_reflns_used 12816
_cell_measurement_temperature 298.0(3)
_cell_measurement_theta_max 27.8844
_cell_measurement_theta_min 1.7354
_cell_volume 3165.5(5)
_computing_cell_refinement
;
CrysAlis PRO (Rigaku OD, 2022)
;
_computing_data_collection
;
CrysAlis PRO (Rigaku OD, 2022)
;
_computing_data_reduction
;
CrysAlis PRO (Rigaku OD, 2022)
;
_computing_molecular_graphics
;
OLEX2 (Dolomanov <i>et al.</i>, 2009) and
<i>DIAMOND</i> (Brandenburg, 1996)
;
_computing_publication_material
;
OLEX2 (Dolomanov <i>et al.</i>, 2009)
;
_computing_structure_refinement
;
SHELXL2018 (Sheldrick, 2015<i>b</i>)
;
_computing_structure_solution
;
SHELXT (Sheldrick, 2015<i>a</i>)
;
_diffrn_ambient_temperature 298.0(3)
_diffrn_measured_fraction_theta_full 0.974
_diffrn_measured_fraction_theta_max 0.974
_diffrn_measurement_device '4-circle diffractometer'
_diffrn_measurement_method '\w scans'
_diffrn_radiation_type MoK\a
_diffrn_radiation_wavelength 0.7107
_diffrn_reflns_av_R_equivalents 0.1531
_diffrn_reflns_av_unetI/netI 0.1420
_diffrn_reflns_limit_h_max 7
_diffrn_reflns_limit_h_min -9
_diffrn_reflns_limit_k_max 14
_diffrn_reflns_limit_k_min -14
_diffrn_reflns_limit_l_max 37
_diffrn_reflns_limit_l_min -37
_diffrn_reflns_number 33363
_diffrn_reflns_theta_full 25.025
_diffrn_reflns_theta_max 25.025
_diffrn_reflns_theta_min 2.051
_exptl_absorpt_coefficient_mu 1.109
_exptl_absorpt_correction_T_max 1.00000
_exptl_absorpt_correction_T_min 0.55662
_exptl_absorpt_correction_type multi-scan
_exptl_absorpt_process_details
;
(CrysAlis PRO; Rigaku OD, 2022)
;
_exptl_crystal_colour green
_exptl_crystal_density_diffrn 1.721
_exptl_crystal_description block
_exptl_crystal_F_000 1694
_exptl_crystal_size_max 0.144
_exptl_crystal_size_mid 0.108
_exptl_crystal_size_min 0.093
_refine_diff_density_max 0.461
_refine_diff_density_min -0.397
_refine_ls_extinction_method none
_refine_ls_goodness_of_fit_ref 1.007
_refine_ls_hydrogen_treatment constr
_refine_ls_matrix_type full
_refine_ls_number_parameters 413
_refine_ls_number_reflns 5454
_refine_ls_number_restraints 0
_refine_ls_restrained_S_all 1.007
_refine_ls_R_factor_all 0.1565
_refine_ls_R_factor_gt 0.0699
_refine_ls_shift/su_max 0.000
_refine_ls_shift/su_mean 0.000
_refine_ls_structure_factor_coef Fsqd
_refine_ls_weighting_details 'w=1/[\s^2^(Fo^2^)+(0.0623P)^2^] where P=(Fo^2^+2Fc^2^)/3'
_refine_ls_weighting_scheme calc
_refine_ls_wR_factor_gt 0.1409
_refine_ls_wR_factor_ref 0.1794
_reflns_number_gt 2735
_reflns_number_total 5454
_reflns_threshold_expression 'I > 2\s(I)'
_cod_data_source_file oj3021sup1.cif
_cod_data_source_block 4
_cod_original_cell_volume 3165.5(4)
_cod_database_code 2312586
_shelx_space_group_comment
;
The symmetry employed for this shelxl refinement is uniquely defined
by the following loop, which should always be used as a source of
symmetry information in preference to the above space-group names.
They are only intended as comments.
;
_shelx_estimated_absorpt_t_min 0.857
_shelx_estimated_absorpt_t_max 0.904

loop_
_space_group_symop_operation_xyz
'x, y, z'
'-x, y+1/2, -z+1/2'
'-x, -y, -z'
'x, -y-1/2, z-1/2'

loop_
_atom_site_type_symbol
_atom_site_label
_atom_site_fract_x
_atom_site_fract_y
_atom_site_fract_z
_atom_site_U_iso_or_equiv
_atom_site_adp_type
_atom_site_calc_flag
_atom_site_occupancy
_atom_site_disorder_assembly
_atom_site_disorder_group
Cu Cu1 0.77333(10) 0.13334(6) 0.24077(3) 0.0439(3) Uani d 1 . .
Cu Cu2 1.000000 0.000000 0.000000 0.0532(4) Uani d 1 . .
O O1 0.4231(7) 0.2137(4) 0.3880(2) 0.085(2) Uani d 1 . .
O O2 0.6020(6) 0.3487(4) 0.39351(17) 0.0591(14) Uani d 1 . .
H H2 0.707406 0.354219 0.395055 0.089 Uiso calc 1 . .
O O3 0.5425(6) 0.0973(4) 0.30181(16) 0.0491(12) Uani d 1 . .
O O4 0.6185(7) 0.0128(4) 0.36139(16) 0.0635(15) Uani d 1 . .
O O5 1.1145(6) -0.0666(4) 0.12665(16) 0.0620(15) Uani d 1 . .
O O6 1.1400(6) 0.0668(4) 0.08355(17) 0.0589(14) Uani d 1 . .
O O7 1.0180(6) 0.1638(4) 0.19198(16) 0.0516(13) Uani d 1 . .
O O8 0.9569(7) 0.2617(4) 0.13543(16) 0.0709(16) Uani d 1 . .
N N11 0.7413(6) -0.0229(4) 0.23463(17) 0.0393(14) Uani d 1 . .
N N21 0.7972(6) -0.1807(4) 0.26323(18) 0.0404(14) Uani d 1 . .
H H21 0.840359 -0.228932 0.280138 0.048 Uiso calc 1 . .
N N31 0.9470(6) 0.0896(4) 0.28917(17) 0.0396(14) Uani d 1 . .
N N41 1.0400(7) -0.0443(4) 0.32994(17) 0.0433(14) Uani d 1 . .
H H41 1.051288 -0.107575 0.339829 0.052 Uiso calc 1 . .
N N12 0.5954(6) 0.1774(4) 0.19301(17) 0.0424(15) Uani d 1 . .
C C22 0.4080(9) 0.2237(6) 0.1383(2) 0.0491(19) Uani d 1 . .
H H22 0.329656 0.220730 0.114395 0.059 Uiso calc 1 . .
N N32 0.7769(6) 0.2903(4) 0.25148(17) 0.0382(14) Uani d 1 . .
N N42 0.6642(6) 0.4454(4) 0.23369(17) 0.0392(14) Uani d 1 . .
H H42 0.602586 0.493598 0.220267 0.047 Uiso calc 1 . .
N N13 0.9649(7) -0.1431(5) 0.02380(19) 0.0558(17) Uani d 1 . .
N N23 0.8059(7) -0.2409(5) 0.06113(18) 0.0550(17) Uani d 1 . .
H H23 0.724183 -0.258943 0.075337 0.066 Uiso calc 1 . .
N N33 0.7782(7) 0.0303(5) 0.02232(18) 0.0490(16) Uani d 1 . .
N N43 0.5775(7) -0.0284(5) 0.05859(17) 0.0466(15) Uani d 1 . .
H H43 0.521203 -0.070728 0.072873 0.056 Uiso calc 1 . .
C C11 0.6513(8) -0.0999(5) 0.2108(2) 0.0406(17) Uani d 1 . .
H H11 0.578360 -0.087589 0.186441 0.049 Uiso calc 1 . .
C C21 0.6858(8) -0.1958(6) 0.2283(2) 0.0458(19) Uani d 1 . .
H H21A 0.641424 -0.260554 0.218206 0.055 Uiso calc 1 . .
C C31 0.8266(8) -0.0755(6) 0.2662(2) 0.0385(17) Uani d 1 . .
C C41 0.9376(8) -0.0131(6) 0.2960(2) 0.0368(16) Uani d 1 . .
C C61 1.1226(8) 0.0453(6) 0.3456(2) 0.0442(18) Uani d 1 . .
H H61 1.203023 0.049473 0.369117 0.053 Uiso calc 1 . .
C C51 1.0653(8) 0.1267(6) 0.3206(2) 0.0404(17) Uani d 1 . .
H H51 1.100629 0.196929 0.324062 0.048 Uiso calc 1 . .
C C12 0.4895(8) 0.1407(5) 0.1590(2) 0.0442(18) Uani d 1 . .
H H12 0.475909 0.069749 0.151272 0.053 Uiso calc 1 . .
N N22 0.4644(7) 0.3122(4) 0.15983(17) 0.0445(15) Uani d 1 . .
H H22A 0.434078 0.376377 0.153489 0.053 Uiso calc 1 . .
C C32 0.5755(8) 0.2826(5) 0.1927(2) 0.0383(17) Uani d 1 . .
C C42 0.6698(8) 0.3430(6) 0.2243(2) 0.0387(17) Uani d 1 . .
C C62 0.7769(8) 0.4587(6) 0.2692(2) 0.0412(17) Uani d 1 . .
H H62 0.801630 0.522337 0.283175 0.049 Uiso calc 1 . .
C C52 0.8451(8) 0.3633(5) 0.2801(2) 0.0396(17) Uani d 1 . .
H H52 0.924760 0.349321 0.303071 0.048 Uiso calc 1 . .
C C13 1.0359(11) -0.2444(7) 0.0294(3) 0.078(3) Uani d 1 . .
H H13 1.135714 -0.267092 0.018982 0.094 Uiso calc 1 . .
C C23 0.9401(11) -0.3045(7) 0.0521(3) 0.076(3) Uani d 1 . .
H H23A 0.960210 -0.374784 0.060036 0.091 Uiso calc 1 . .
C C33 0.8254(9) -0.1453(6) 0.0438(2) 0.0484(19) Uani d 1 . .
C C43 0.7236(9) -0.0503(6) 0.0430(2) 0.0456(19) Uani d 1 . .
C C63 0.5335(9) 0.0720(6) 0.0479(2) 0.051(2) Uani d 1 . .
H H63 0.437314 0.108917 0.054678 0.061 Uiso calc 1 . .
C C53 0.6563(10) 0.1089(7) 0.0256(2) 0.059(2) Uani d 1 . .
H H53 0.658527 0.176452 0.014133 0.071 Uiso calc 1 . .
C C1 0.5572(10) 0.2552(6) 0.3816(2) 0.0484(19) Uani d 1 . .
C C2 0.6811(8) 0.1960(5) 0.3577(2) 0.0480(19) Uani d 1 . .
H H2A 0.713005 0.241331 0.335642 0.058 Uiso calc 1 . .
H H2B 0.785426 0.180283 0.376036 0.058 Uiso calc 1 . .
C C3 0.6074(8) 0.0941(6) 0.3390(3) 0.0460(19) Uani d 1 . .
C C6 0.9692(8) 0.1753(6) 0.1540(3) 0.0444(18) Uani d 1 . .
C C5 0.9172(8) 0.0752(5) 0.1285(2) 0.0492(19) Uani d 1 . .
H H5A 0.867439 0.024029 0.145962 0.059 Uiso calc 1 . .
H H5B 0.829438 0.093666 0.105896 0.059 Uiso calc 1 . .
C C4 1.0685(8) 0.0253(6) 0.1110(2) 0.0415(17) Uani d 1 . .

loop_
_atom_site_aniso_label
_atom_site_aniso_U_11
_atom_site_aniso_U_22
_atom_site_aniso_U_33
_atom_site_aniso_U_12
_atom_site_aniso_U_13
_atom_site_aniso_U_23
Cu1 0.0486(5) 0.0299(5) 0.0510(6) 0.0020(4) -0.0029(4) -0.0024(4)
Cu2 0.0491(8) 0.0576(10) 0.0553(9) -0.0045(6) 0.0168(6) 0.0101(7)
O1 0.064(4) 0.071(4) 0.130(5) -0.031(3) 0.056(4) -0.055(4)
O2 0.056(3) 0.046(4) 0.080(4) -0.005(3) 0.028(3) -0.017(3)
O3 0.055(3) 0.040(3) 0.051(4) 0.005(2) 0.002(2) -0.003(3)
O4 0.096(4) 0.037(3) 0.055(4) -0.005(3) -0.002(3) 0.001(3)
O5 0.076(4) 0.055(4) 0.059(4) 0.022(3) 0.023(3) 0.021(3)
O6 0.058(3) 0.046(3) 0.077(4) -0.001(2) 0.021(3) 0.010(3)
O7 0.062(3) 0.042(3) 0.046(3) 0.001(2) -0.013(2) -0.006(3)
O8 0.129(5) 0.037(4) 0.042(4) 0.009(3) -0.008(3) -0.004(3)
N11 0.045(3) 0.031(4) 0.042(4) -0.005(3) 0.006(3) -0.004(3)
N21 0.046(3) 0.023(4) 0.054(4) 0.003(2) 0.010(3) 0.002(3)
N31 0.039(3) 0.032(4) 0.049(4) 0.001(2) 0.006(3) -0.004(3)
N41 0.048(3) 0.038(4) 0.044(4) 0.002(3) 0.004(3) 0.002(3)
N12 0.039(3) 0.035(4) 0.050(4) -0.002(2) -0.007(3) -0.003(3)
C22 0.061(5) 0.033(5) 0.048(5) 0.000(4) -0.013(4) -0.009(4)
N32 0.042(3) 0.025(3) 0.049(4) -0.003(3) 0.012(3) -0.008(3)
N42 0.040(3) 0.030(4) 0.047(4) 0.004(2) 0.003(3) -0.001(3)
N13 0.056(4) 0.056(5) 0.059(4) -0.003(3) 0.023(3) 0.009(4)
N23 0.064(4) 0.048(4) 0.057(4) -0.004(3) 0.028(3) 0.015(3)
N33 0.043(4) 0.053(4) 0.050(4) -0.009(3) 0.006(3) -0.004(3)
N43 0.047(4) 0.048(4) 0.045(4) -0.008(3) 0.005(3) 0.006(3)
C11 0.049(4) 0.024(4) 0.047(5) 0.003(3) 0.000(3) -0.002(4)
C21 0.038(4) 0.032(5) 0.067(6) -0.006(3) 0.005(4) -0.010(4)
C31 0.036(4) 0.033(5) 0.048(5) 0.001(3) 0.013(3) 0.004(4)
C41 0.031(4) 0.039(5) 0.040(5) -0.001(3) 0.003(3) -0.007(4)
C61 0.047(4) 0.041(5) 0.043(5) -0.003(3) 0.002(3) -0.002(4)
C51 0.041(4) 0.036(5) 0.043(5) -0.006(3) 0.000(3) -0.006(4)
C12 0.059(4) 0.026(4) 0.046(5) 0.003(3) -0.003(3) -0.015(4)
N22 0.049(4) 0.033(4) 0.051(4) 0.000(3) 0.005(3) -0.002(3)
C32 0.035(4) 0.027(5) 0.054(5) 0.002(3) 0.009(3) -0.001(4)
C42 0.043(4) 0.034(5) 0.040(5) -0.005(3) 0.008(3) -0.006(4)
C62 0.050(4) 0.040(5) 0.035(4) -0.014(3) 0.007(3) -0.007(4)
C52 0.039(4) 0.032(4) 0.050(5) 0.000(3) 0.013(3) 0.002(4)
C13 0.094(7) 0.055(6) 0.096(8) 0.005(5) 0.051(6) 0.014(5)
C23 0.086(6) 0.052(6) 0.098(7) 0.013(5) 0.043(5) 0.035(5)
C33 0.049(5) 0.051(6) 0.046(5) -0.009(4) 0.007(4) 0.008(4)
C43 0.045(5) 0.053(5) 0.040(5) -0.009(4) 0.010(3) 0.003(4)
C63 0.049(5) 0.048(5) 0.058(5) -0.006(4) 0.008(4) -0.002(4)
C53 0.059(5) 0.066(6) 0.053(5) -0.013(4) 0.013(4) 0.012(4)
C1 0.055(5) 0.041(5) 0.051(5) -0.007(4) 0.013(4) -0.012(4)
C2 0.044(4) 0.029(4) 0.075(6) -0.012(3) 0.022(4) -0.011(4)
C3 0.039(4) 0.042(5) 0.060(6) 0.008(3) 0.019(4) -0.003(5)
C6 0.039(4) 0.043(5) 0.050(5) 0.009(3) 0.001(3) 0.000(4)
C5 0.051(5) 0.045(5) 0.052(5) 0.001(3) 0.005(3) -0.021(4)
C4 0.044(4) 0.042(5) 0.039(5) -0.007(3) 0.004(3) -0.004(4)

loop_
_atom_type_symbol
_atom_type_description
_atom_type_scat_dispersion_real
_atom_type_scat_dispersion_imag
_atom_type_scat_source
C C 0.0033 0.0016 'International Tables Vol C Tables 4.2.6.8 and 6.1.1.4'
H H 0.0000 0.0000 'International Tables Vol C Tables 4.2.6.8 and 6.1.1.4'
Cu Cu 0.3201 1.2651 'International Tables Vol C Tables 4.2.6.8 and 6.1.1.4'
N N 0.0061 0.0033 'International Tables Vol C Tables 4.2.6.8 and 6.1.1.4'
O O 0.0106 0.0060 'International Tables Vol C Tables 4.2.6.8 and 6.1.1.4'

loop_
_geom_angle_atom_site_label_1
_geom_angle_atom_site_label_2
_geom_angle_atom_site_label_3
_geom_angle_site_symmetry_1
_geom_angle_site_symmetry_3
_geom_angle
_geom_angle_publ_flag
O7 Cu1 O3 . . 172.90(14) ?
N11 Cu1 O3 . . 80.28(17) ?
N11 Cu1 O7 . . 100.02(18) ?
N11 Cu1 N31 . . 82.7(2) ?
N11 Cu1 N12 . . 97.3(2) ?
N11 Cu1 N32 . . 172.0(2) ?
N31 Cu1 O3 . . 80.58(18) ?
N31 Cu1 O7 . . 92.40(18) ?
N31 Cu1 N12 . . 178.8(2) ?
N12 Cu1 O3 . . 98.29(18) ?
N12 Cu1 O7 . . 88.72(18) ?
N32 Cu1 O3 . . 91.91(17) ?
N32 Cu1 O7 . . 87.97(17) ?
N32 Cu1 N31 . . 98.0(2) ?
N32 Cu1 N12 . . 81.8(2) ?
N13 Cu2 O6 3_755 . 92.7(2) ?
N13 Cu2 O6 . . 87.3(2) ?
N13 Cu2 N13 3_755 . 180.0 ?
N33 Cu2 O6 3_755 . 98.56(18) ?
N33 Cu2 O6 . . 81.44(18) ?
N33 Cu2 N13 . 3_755 97.6(2) ?
N33 Cu2 N13 . . 82.4(2) ?
N33 Cu2 N13 3_755 . 97.6(2) ?
N33 Cu2 N13 3_755 3_755 82.4(2) ?
N33 Cu2 N33 3_755 . 180.0 ?
C1 O2 H2 . . 109.5 ?
C3 O3 Cu1 . . 117.2(4) ?
C4 O6 Cu2 . . 113.7(4) ?
C6 O7 Cu1 . . 116.7(4) ?
C11 N11 Cu1 . . 143.2(5) ?
C31 N11 Cu1 . . 111.7(4) ?
C31 N11 C11 . . 104.9(6) ?
C21 N21 H21 . . 126.7 ?
C31 N21 H21 . . 126.7 ?
C31 N21 C21 . . 106.5(6) ?
C41 N31 Cu1 . . 110.6(4) ?
C41 N31 C51 . . 104.8(5) ?
C51 N31 Cu1 . . 144.3(5) ?
C41 N41 H41 . . 127.1 ?
C41 N41 C61 . . 105.8(6) ?
C61 N41 H41 . . 127.1 ?
C12 N12 Cu1 . . 144.1(5) ?
C32 N12 Cu1 . . 110.2(4) ?
C32 N12 C12 . . 105.6(5) ?
C12 C22 H22 . . 127.1 ?
C12 C22 N22 . . 105.9(6) ?
N22 C22 H22 . . 127.1 ?
C42 N32 Cu1 . . 112.6(4) ?
C42 N32 C52 . . 106.2(6) ?
C52 N32 Cu1 . . 140.9(5) ?
C42 N42 H42 . . 127.0 ?
C42 N42 C62 . . 106.0(6) ?
C62 N42 H42 . . 127.0 ?
C13 N13 Cu2 . . 143.9(5) ?
C33 N13 Cu2 . . 111.5(5) ?
C33 N13 C13 . . 104.5(6) ?
C23 N23 H23 . . 126.1 ?
C33 N23 H23 . . 126.1 ?
C33 N23 C23 . . 107.8(6) ?
C43 N33 Cu2 . . 112.7(5) ?
C43 N33 C53 . . 104.3(6) ?
C53 N33 Cu2 . . 143.0(5) ?
C43 N43 H43 . . 126.2 ?
C43 N43 C63 . . 107.5(6) ?
C63 N43 H43 . . 126.2 ?
N11 C11 H11 . . 125.4 ?
C21 C11 N11 . . 109.3(6) ?
C21 C11 H11 . . 125.4 ?
N21 C21 H21A . . 126.2 ?
C11 C21 N21 . . 107.6(6) ?
C11 C21 H21A . . 126.2 ?
N11 C31 N21 . . 111.6(6) ?
N11 C31 C41 . . 116.6(6) ?
N21 C31 C41 . . 131.7(7) ?
N31 C41 N41 . . 112.7(6) ?
N31 C41 C31 . . 117.5(6) ?
N41 C41 C31 . . 129.7(7) ?
N41 C61 H61 . . 126.4 ?
C51 C61 N41 . . 107.1(6) ?
C51 C61 H61 . . 126.4 ?
N31 C51 H51 . . 125.2 ?
C61 C51 N31 . . 109.5(6) ?
C61 C51 H51 . . 125.2 ?
N12 C12 H12 . . 125.1 ?
C22 C12 N12 . . 109.7(6) ?
C22 C12 H12 . . 125.1 ?
C22 N22 H22A . . 125.7 ?
C32 N22 C22 . . 108.6(6) ?
C32 N22 H22A . . 125.7 ?
N12 C32 N22 . . 110.2(6) ?
N12 C32 C42 . . 118.6(6) ?
N22 C32 C42 . . 131.2(6) ?
N32 C42 N42 . . 111.8(6) ?
N32 C42 C32 . . 116.7(6) ?
N42 C42 C32 . . 131.4(7) ?
N42 C62 H62 . . 126.1 ?
C52 C62 N42 . . 107.7(6) ?
C52 C62 H62 . . 126.1 ?
N32 C52 H52 . . 125.9 ?
C62 C52 N32 . . 108.3(6) ?
C62 C52 H52 . . 125.9 ?
N13 C13 H13 . . 124.7 ?
C23 C13 N13 . . 110.5(7) ?
C23 C13 H13 . . 124.7 ?
N23 C23 H23A . . 127.1 ?
C13 C23 N23 . . 105.9(7) ?
C13 C23 H23A . . 127.1 ?
N13 C33 N23 . . 111.3(7) ?
N13 C33 C43 . . 117.2(7) ?
N23 C33 C43 . . 131.6(7) ?
N33 C43 N43 . . 112.2(7) ?
N33 C43 C33 . . 116.1(7) ?
N43 C43 C33 . . 131.7(7) ?
N43 C63 H63 . . 126.7 ?
N43 C63 C53 . . 106.7(7) ?
C53 C63 H63 . . 126.7 ?
N33 C53 H53 . . 125.3 ?
C63 C53 N33 . . 109.4(7) ?
C63 C53 H53 . . 125.3 ?
O1 C1 O2 . . 124.0(7) ?
O1 C1 C2 . . 119.6(7) ?
O2 C1 C2 . . 116.4(6) ?
C1 C2 H2A . . 109.0 ?
C1 C2 H2B . . 109.0 ?
H2A C2 H2B . . 107.8 ?
C3 C2 C1 . . 113.1(5) ?
C3 C2 H2A . . 109.0 ?
C3 C2 H2B . . 109.0 ?
O3 C3 C2 . . 116.8(7) ?
O4 C3 O3 . . 125.2(7) ?
O4 C3 C2 . . 117.9(8) ?
O7 C6 C5 . . 117.7(7) ?
O8 C6 O7 . . 125.1(7) ?
O8 C6 C5 . . 117.2(7) ?
C6 C5 H5A . . 109.2 ?
C6 C5 H5B . . 109.2 ?
H5A C5 H5B . . 107.9 ?
C4 C5 C6 . . 112.2(5) ?
C4 C5 H5A . . 109.2 ?
C4 C5 H5B . . 109.2 ?
O5 C4 C5 . . 114.7(6) ?
O6 C4 O5 . . 122.6(6) ?
O6 C4 C5 . . 122.7(7) ?

loop_
_geom_bond_atom_site_label_1
_geom_bond_atom_site_label_2
_geom_bond_site_symmetry_2
_geom_bond_distance
_geom_bond_publ_flag
Cu1 O3 . 2.867(5) ?
Cu1 O7 . 2.647(5) ?
Cu1 N11 . 1.991(5) ?
Cu1 N31 . 2.025(5) ?
Cu1 N12 . 2.032(5) ?
Cu1 N32 . 2.007(5) ?
Cu2 O6 . 2.926(5) ?
Cu2 N13 3_755 1.993(6) ?
Cu2 N13 . 1.993(6) ?
Cu2 N33 . 1.989(6) ?
Cu2 N33 3_755 1.989(6) ?
O1 C1 . 1.208(8) ?
O2 H2 . 0.8200 ?
O2 C1 . 1.275(8) ?
O3 C3 . 1.255(8) ?
O4 C3 . 1.252(8) ?
O5 C4 . 1.298(8) ?
O6 C4 . 1.223(8) ?
O7 C6 . 1.256(8) ?
O8 C6 . 1.242(8) ?
N11 C11 . 1.380(8) ?
N11 C31 . 1.332(8) ?
N21 H21 . 0.8600 ?
N21 C21 . 1.358(8) ?
N21 C31 . 1.347(8) ?
N31 C41 . 1.317(8) ?
N31 C51 . 1.373(8) ?
N41 H41 . 0.8600 ?
N41 C41 . 1.342(8) ?
N41 C61 . 1.368(8) ?
N12 C12 . 1.379(8) ?
N12 C32 . 1.334(8) ?
C22 H22 . 0.9300 ?
C22 C12 . 1.359(9) ?
C22 N22 . 1.361(8) ?
N32 C42 . 1.319(8) ?
N32 C52 . 1.369(8) ?
N42 H42 . 0.8600 ?
N42 C42 . 1.328(8) ?
N42 C62 . 1.375(8) ?
N13 C13 . 1.394(10) ?
N13 C33 . 1.330(8) ?
N23 H23 . 0.8600 ?
N23 C23 . 1.377(9) ?
N23 C33 . 1.345(8) ?
N33 C43 . 1.317(8) ?
N33 C53 . 1.384(9) ?
N43 H43 . 0.8600 ?
N43 C43 . 1.328(8) ?
N43 C63 . 1.345(8) ?
C11 H11 . 0.9300 ?
C11 C21 . 1.349(9) ?
C21 H21A . 0.9300 ?
C31 C41 . 1.449(9) ?
C61 H61 . 0.9300 ?
C61 C51 . 1.351(9) ?
C51 H51 . 0.9300 ?
C12 H12 . 0.9300 ?
N22 H22A . 0.8600 ?
N22 C32 . 1.344(8) ?
C32 C42 . 1.413(9) ?
C62 H62 . 0.9300 ?
C62 C52 . 1.344(8) ?
C52 H52 . 0.9300 ?
C13 H13 . 0.9300 ?
C13 C23 . 1.343(10) ?
C23 H23A . 0.9300 ?
C33 C43 . 1.434(10) ?
C63 H63 . 0.9300 ?
C63 C53 . 1.350(9) ?
C53 H53 . 0.9300 ?
C1 C2 . 1.507(9) ?
C2 H2A . 0.9700 ?
C2 H2B . 0.9700 ?
C2 C3 . 1.504(9) ?
C6 C5 . 1.536(9) ?
C5 H5A . 0.9700 ?
C5 H5B . 0.9700 ?
C5 C4 . 1.505(9) ?

loop_
_geom_torsion_atom_site_label_1
_geom_torsion_atom_site_label_2
_geom_torsion_atom_site_label_3
_geom_torsion_atom_site_label_4
_geom_torsion_site_symmetry_1
_geom_torsion_site_symmetry_2
_geom_torsion_site_symmetry_3
_geom_torsion_site_symmetry_4
_geom_torsion
_geom_torsion_publ_flag
Cu1 O3 C3 O4 . . . . -111.0(7) ?
Cu1 O3 C3 C2 . . . . 67.4(6) ?
Cu1 O7 C6 O8 . . . . 101.0(7) ?
Cu1 O7 C6 C5 . . . . -77.7(6) ?
Cu1 N11 C11 C21 . . . . -173.9(5) ?
Cu1 N11 C31 N21 . . . . 176.6(4) ?
Cu1 N11 C31 C41 . . . . -6.1(7) ?
Cu1 N31 C41 N41 . . . . -174.7(4) ?
Cu1 N31 C41 C31 . . . . 7.1(7) ?
Cu1 N31 C51 C61 . . . . 172.3(5) ?
Cu1 N12 C12 C22 . . . . -175.8(6) ?
Cu1 N12 C32 N22 . . . . 176.8(4) ?
Cu1 N12 C32 C42 . . . . -2.2(7) ?
Cu1 N32 C42 N42 . . . . 175.3(4) ?
Cu1 N32 C42 C32 . . . . -1.1(7) ?
Cu1 N32 C52 C62 . . . . -173.5(5) ?
Cu2 O6 C4 O5 . . . . 86.0(7) ?
Cu2 O6 C4 C5 . . . . -92.3(7) ?
Cu2 N13 C13 C23 . . . . 176.2(7) ?
Cu2 N13 C33 N23 . . . . -177.6(5) ?
Cu2 N13 C33 C43 . . . . 2.9(8) ?
Cu2 N33 C43 N43 . . . . 178.6(4) ?
Cu2 N33 C43 C33 . . . . -3.5(8) ?
Cu2 N33 C53 C63 . . . . -177.4(6) ?
O1 C1 C2 C3 . . . . 8.1(11) ?
O2 C1 C2 C3 . . . . -171.0(7) ?
O7 C6 C5 C4 . . . . -89.2(8) ?
O8 C6 C5 C4 . . . . 92.1(8) ?
N11 C11 C21 N21 . . . . 0.1(7) ?
N11 C31 C41 N31 . . . . -0.8(9) ?
N11 C31 C41 N41 . . . . -178.7(6) ?
N21 C31 C41 N31 . . . . 175.9(6) ?
N21 C31 C41 N41 . . . . -2.0(12) ?
N41 C61 C51 N31 . . . . 0.1(7) ?
N12 C32 C42 N32 . . . . 2.3(9) ?
N12 C32 C42 N42 . . . . -173.2(6) ?
C22 N22 C32 N12 . . . . 0.9(7) ?
C22 N22 C32 C42 . . . . 179.7(7) ?
N42 C62 C52 N32 . . . . 0.5(7) ?
N13 C13 C23 N23 . . . . -0.1(11) ?
N13 C33 C43 N33 . . . . 0.4(10) ?
N13 C33 C43 N43 . . . . 177.8(7) ?
N23 C33 C43 N33 . . . . -178.9(7) ?
N23 C33 C43 N43 . . . . -1.5(13) ?
N43 C63 C53 N33 . . . . -0.1(8) ?
C11 N11 C31 N21 . . . . 0.9(7) ?
C11 N11 C31 C41 . . . . 178.2(5) ?
C21 N21 C31 N11 . . . . -0.8(7) ?
C21 N21 C31 C41 . . . . -177.6(7) ?
C31 N11 C11 C21 . . . . -0.6(7) ?
C31 N21 C21 C11 . . . . 0.4(7) ?
C41 N31 C51 C61 . . . . -0.6(7) ?
C41 N41 C61 C51 . . . . 0.5(7) ?
C61 N41 C41 N31 . . . . -0.9(7) ?
C61 N41 C41 C31 . . . . 177.1(6) ?
C51 N31 C41 N41 . . . . 0.9(7) ?
C51 N31 C41 C31 . . . . -177.3(5) ?
C12 N12 C32 N22 . . . . -0.8(7) ?
C12 N12 C32 C42 . . . . -179.8(6) ?
C12 C22 N22 C32 . . . . -0.6(7) ?
N22 C22 C12 N12 . . . . 0.1(8) ?
N22 C32 C42 N32 . . . . -176.5(6) ?
N22 C32 C42 N42 . . . . 8.0(12) ?
C32 N12 C12 C22 . . . . 0.4(8) ?
C42 N32 C52 C62 . . . . -0.2(7) ?
C42 N42 C62 C52 . . . . -0.6(7) ?
C62 N42 C42 N32 . . . . 0.5(7) ?
C62 N42 C42 C32 . . . . 176.2(7) ?
C52 N32 C42 N42 . . . . -0.2(7) ?
C52 N32 C42 C32 . . . . -176.6(5) ?
C13 N13 C33 N23 . . . . -0.1(8) ?
C13 N13 C33 C43 . . . . -179.6(7) ?
C23 N23 C33 N13 . . . . 0.1(9) ?
C23 N23 C33 C43 . . . . 179.4(8) ?
C33 N13 C13 C23 . . . . 0.1(10) ?
C33 N23 C23 C13 . . . . 0.0(10) ?
C43 N33 C53 C63 . . . . -0.2(8) ?
C43 N43 C63 C53 . . . . 0.3(8) ?
C63 N43 C43 N33 . . . . -0.5(8) ?
C63 N43 C43 C33 . . . . -178.0(7) ?
C53 N33 C43 N43 . . . . 0.4(8) ?
C53 N33 C43 C33 . . . . 178.4(6) ?
C1 C2 C3 O3 . . . . 96.6(8) ?
C1 C2 C3 O4 . . . . -84.8(8) ?
C6 C5 C4 O5 . . . . 112.4(7) ?
C6 C5 C4 O6 . . . . -69.2(9) ?

_cod_database_fobs_code 2312586
